data_7064304
loop_
_publ_author_name
'Rayasingh, Amlan Ranjan'
'Manivannan, Vadivelu'

_publ_section_title
;
 Dinuclear palladium(ii) complexes of
 N-(imidazo[1,5-a]pyridin-1-yl)picolinimidamides: highly active catalysts
 for C--C and C--P bond formation
;
_journal_issue 13
_journal_name_full 'New Journal of Chemistry'
_journal_page_first 5541
_journal_page_last 5550
_journal_paper_doi 10.1039/D5NJ04746C
_journal_volume 50
_journal_year 2026
_chemical_formula_moiety 'C19 H14 Br N5'
_chemical_formula_sum 'C19 H14 Br N5'
_chemical_formula_weight 392.26
_space_group_crystal_system triclinic
_space_group_IT_number 2
_space_group_name_Hall '-P 1'
_space_group_name_H-M_alt 'P -1'
_atom_sites_solution_hydrogens geom
_atom_sites_solution_primary dual
_audit_creation_date 2025-09-24
_audit_creation_method
;
Olex2 1.5
(compiled 2023.08.24 svn.re1ec1418 for OlexSys, GUI svn.r6817)
;
_audit_update_record
;
2025-10-16 deposited with the CCDC.	2026-03-02 downloaded from the CCDC.
;
_cell_angle_alpha 75.582(10)
_cell_angle_beta 74.358(8)
_cell_angle_gamma 87.772(7)
_cell_formula_units_Z 2
_cell_length_a 6.7421(5)
_cell_length_b 11.0790(13)
_cell_length_c 12.2068(15)
_cell_measurement_reflns_used 1359
_cell_measurement_temperature 293(2)
_cell_measurement_theta_max 24.8830
_cell_measurement_theta_min 2.9270
_cell_volume 849.98(17)
_computing_cell_refinement 'CrysAlisPro 1.171.40.23a (Rigaku OD, 2018)'
_computing_data_collection 'CrysAlisPro 1.171.40.23a (Rigaku OD, 2018)'
_computing_data_reduction 'CrysAlisPro 1.171.40.23a (Rigaku OD, 2018)'
_computing_molecular_graphics 'Olex2 1.5 (Dolomanov et al., 2009)'
_computing_publication_material 'Olex2 1.5 (Dolomanov et al., 2009)'
_computing_structure_refinement 'SHELXL 2018/3 (Sheldrick, 2015)'
_computing_structure_solution 'SHELXT 2018/2 (Sheldrick, 2018)'
_diffrn_ambient_temperature 293(2)
_diffrn_detector 'CCD plate'
_diffrn_detector_area_resol_mean 16.2760
_diffrn_detector_type Eos
_diffrn_measured_fraction_theta_full 0.965
_diffrn_measured_fraction_theta_max 0.965
_diffrn_measurement_details
;
List of Runs (angles in degrees, time in seconds):

  # Type    Start    End  Width  t~exp~   \w     \q     \k     \f   Frames
#--------------------------------------------------------------------------
  1  \w    -20.00  19.00   1.00   12.12    --  -17.33 -99.00 -90.00   39
  2  \w    -11.00  24.00   1.00   12.12    --  -17.33 -99.00  90.00   35
  3  \w     43.00  85.00   1.00   12.12    --   20.92-178.00   0.00   42
  4  \w    -36.00  39.00   1.00   12.12    --   20.92 -57.00-180.00   75
  5  \w     -5.00  89.00   1.00   12.12    --   20.92  38.00 120.00   94
  6  \w    -49.00  45.00   1.00   12.12    --   20.92 -38.00 -60.00   94
;
_diffrn_measurement_device 'four-circle diffractometer'
_diffrn_measurement_device_type 'SuperNova, Single source at offset/far, Eos'
_diffrn_measurement_method '\w scans'
_diffrn_measurement_specimen_support 'Mitegen 50um'
_diffrn_orient_matrix_type 'CrysAlisPro convention (1999,Acta A55,543-557)'
_diffrn_orient_matrix_UB_11 0.0022882000
_diffrn_orient_matrix_UB_12 -0.0277417000
_diffrn_orient_matrix_UB_13 -0.0467829000
_diffrn_orient_matrix_UB_21 -0.0018523000
_diffrn_orient_matrix_UB_22 0.0599262000
_diffrn_orient_matrix_UB_23 -0.0377096000
_diffrn_orient_matrix_UB_31 0.1092616000
_diffrn_orient_matrix_UB_32 0.0036016000
_diffrn_orient_matrix_UB_33 -0.0163953000
_diffrn_radiation_collimation 0.3
_diffrn_radiation_monochromator mirror
_diffrn_radiation_probe x-ray
_diffrn_radiation_type 'Mo K\a'
_diffrn_radiation_wavelength 0.71073
_diffrn_reflns_av_R_equivalents 0.0739
_diffrn_reflns_av_unetI/netI 0.1271
_diffrn_reflns_Laue_measured_fraction_full 0.965
_diffrn_reflns_Laue_measured_fraction_max 0.965
_diffrn_reflns_limit_h_max 8
_diffrn_reflns_limit_h_min -8
_diffrn_reflns_limit_k_max 11
_diffrn_reflns_limit_k_min -13
_diffrn_reflns_limit_l_max 14
_diffrn_reflns_limit_l_min -14
_diffrn_reflns_number 5226
_diffrn_reflns_point_group_measured_fraction_full 0.965
_diffrn_reflns_point_group_measured_fraction_max 0.965
_diffrn_reflns_theta_full 25.139
_diffrn_reflns_theta_max 25.139
_diffrn_reflns_theta_min 2.263
_diffrn_source 'micro-focus sealed X-ray tube'
_diffrn_source_current 24.0
_diffrn_source_power 1.2
_diffrn_source_target Mo
_diffrn_source_type 'SuperNova (Mo) X-ray Source'
_diffrn_source_voltage 50.0
_exptl_absorpt_coefficient_mu 2.430
_exptl_absorpt_correction_T_max 1.00000
_exptl_absorpt_correction_T_min 0.21155
_exptl_absorpt_correction_type multi-scan
_exptl_absorpt_process_details
;
CrysAlisPro 1.171.40.23a (Rigaku Oxford Diffraction, 2018)
Empirical absorption correction using spherical harmonics,
 implemented in SCALE3 ABSPACK scaling algorithm.
;
_exptl_crystal_colour 'clear dark yellow'
_exptl_crystal_colour_lustre clear
_exptl_crystal_colour_modifier dark
_exptl_crystal_colour_primary yellow
_exptl_crystal_density_diffrn 1.533
_exptl_crystal_description plate
_exptl_crystal_F_000 396
_exptl_crystal_size_max 0.14
_exptl_crystal_size_mid 0.08
_exptl_crystal_size_min 0.04
_refine_diff_density_max 0.545
_refine_diff_density_min -0.842
_refine_diff_density_rms 0.108
_refine_ls_extinction_method none
_refine_ls_goodness_of_fit_ref 0.995
_refine_ls_hydrogen_treatment constr
_refine_ls_matrix_type full
_refine_ls_number_parameters 226
_refine_ls_number_reflns 2935
_refine_ls_number_restraints 0
_refine_ls_restrained_S_all 0.995
_refine_ls_R_factor_all 0.1261
_refine_ls_R_factor_gt 0.0732
_refine_ls_shift/su_max 0.000
_refine_ls_shift/su_mean 0.000
_refine_ls_structure_factor_coef Fsqd
_refine_ls_weighting_details 'w=1/[\s^2^(Fo^2^)+(0.0888P)^2^] where P=(Fo^2^+2Fc^2^)/3'
_refine_ls_weighting_scheme calc
_refine_ls_wR_factor_gt 0.1652
_refine_ls_wR_factor_ref 0.2051
_reflns_Friedel_coverage 0.000
_reflns_number_gt 1607
_reflns_number_total 2935
_reflns_threshold_expression 'I > 2\s(I)'
_cod_data_source_file d5nj04746c2.cif
_cod_data_source_block L5H
_cod_depositor_comments 'Adding full bibliography for 7064300--7064310.cif.'
_cod_database_code 7064304
_shelx_shelxl_version_number 2018/3
_chemical_oxdiff_formula CHNBr
_chemical_oxdiff_usercomment Mo
_shelx_space_group_comment
;
The symmetry employed for this shelxl refinement is uniquely defined
by the following loop, which should always be used as a source of
symmetry information in preference to the above space-group names.
They are only intended as comments.
;
_shelx_estimated_absorpt_t_max 0.909
_shelx_estimated_absorpt_t_min 0.727
_diffrn_oxdiff_ac4_digest_frames
;
010df86aeb1737700cb713c7fba9d988f2003976922
;
_olex2_refinement_description
;
1. Fixed Uiso
 At 1.2 times of:
  All C(H) groups, All N(H,H) groups
2.a Aromatic/amide H refined with riding coordinates:
 C15(H15), C19(H19), C9(H9), C18(H18), C16(H16), C2(H2), C4(H4), C12(H12),
 C3(H3), C10(H10), C1(H1), C11(H11)
2.b X=CH2 refined with riding coordinates:
 N2(H2A,H2B)
;
_olex2_date_sample_data_collection 2023-03-17
_olex2_submission_special_instructions 'No special instructions were received'
_oxdiff_exptl_absorpt_empirical_details
;
Empirical correction (ABSPACK) includes:
- Absorption correction using spherical harmonics
- Frame scaling
;
_oxdiff_exptl_absorpt_empirical_full_max 5.748
_oxdiff_exptl_absorpt_empirical_full_min 0.140

loop_
_space_group_symop_operation_xyz
'x, y, z'
'-x, -y, -z'

loop_
_atom_site_label
_atom_site_type_symbol
_atom_site_fract_x
_atom_site_fract_y
_atom_site_fract_z
_atom_site_U_iso_or_equiv
_atom_site_adp_type
_atom_site_occupancy
_atom_site_site_symmetry_order
_atom_site_calc_flag
_atom_site_refinement_flags_posn
_atom_site_refinement_flags_adp
_atom_site_refinement_flags_occupancy
_atom_site_disorder_assembly
_atom_site_disorder_group
Br1 Br -0.43965(9) 0.18037(7) 0.89677(8) 0.0828(4) Uani 1 1 d . . . . .
N3 N 0.6750(6) 0.7555(5) 0.6743(5) 0.0517(14) Uani 1 1 d . . . . .
N4 N 0.3722(6) 0.6093(5) 0.7421(4) 0.0496(13) Uani 1 1 d . . . . .
N5 N 0.1378(6) 0.7332(5) 0.8228(4) 0.0488(13) Uani 1 1 d . . . . .
N1 N 1.1367(6) 0.6595(5) 0.4977(5) 0.0602(16) Uani 1 1 d . . . . .
N2 N 0.7396(6) 0.5795(5) 0.5970(5) 0.0653(17) Uani 1 1 d . . . . .
H2A H 0.615340 0.550251 0.628582 0.078 Uiso 1 1 calc R U . . .
H2B H 0.827973 0.539513 0.555220 0.078 Uiso 1 1 calc R U . . .
C8 C 0.3298(8) 0.7992(6) 0.7828(5) 0.0481(15) Uani 1 1 d . . . . .
C13 C 0.1720(8) 0.6179(6) 0.7981(6) 0.0515(17) Uani 1 1 d . . . . .
C7 C 0.4698(8) 0.7204(6) 0.7305(5) 0.0484(16) Uani 1 1 d . . . . .
C5 C 1.0118(8) 0.7340(6) 0.5539(6) 0.0486(16) Uani 1 1 d . . . . .
C6 C 0.7952(7) 0.6870(6) 0.6129(5) 0.0481(16) Uani 1 1 d . . . . .
C14 C 0.0219(8) 0.5161(6) 0.8231(6) 0.0513(17) Uani 1 1 d . . . . .
C15 C -0.1613(8) 0.4989(6) 0.9152(6) 0.0541(17) Uani 1 1 d . . . . .
H15 H -0.191692 0.554852 0.962593 0.065 Uiso 1 1 calc R U . . .
C17 C -0.2498(8) 0.3146(6) 0.8691(6) 0.0535(16) Uani 1 1 d . . . . .
C19 C 0.0650(8) 0.4237(6) 0.7608(6) 0.0568(18) Uani 1 1 d . . . . .
H19 H 0.188909 0.429561 0.702870 0.068 Uiso 1 1 calc R U . . .
C9 C 0.3416(9) 0.9199(6) 0.7951(6) 0.062(2) Uani 1 1 d . . . . .
H9 H 0.468734 0.961771 0.771939 0.074 Uiso 1 1 calc R U . . .
C18 C -0.0678(9) 0.3247(7) 0.7815(6) 0.063(2) Uani 1 1 d . . . . .
H18 H -0.035891 0.265649 0.737410 0.076 Uiso 1 1 calc R U . . .
C16 C -0.2970(8) 0.3993(7) 0.9360(6) 0.0593(18) Uani 1 1 d . . . . .
H16 H -0.419515 0.390281 0.995368 0.071 Uiso 1 1 calc R U . . .
C2 C 1.4093(8) 0.8127(7) 0.4452(6) 0.0630(19) Uani 1 1 d . . . . .
H2 H 1.546743 0.836157 0.408031 0.076 Uiso 1 1 calc R U . . .
C4 C 1.0744(9) 0.8501(7) 0.5585(6) 0.0623(19) Uani 1 1 d . . . . .
H4 H 0.983030 0.899479 0.598860 0.075 Uiso 1 1 calc R U . . .
C12 C -0.0393(8) 0.7917(7) 0.8669(6) 0.063(2) Uani 1 1 d . . . . .
H12 H -0.166700 0.750106 0.889983 0.076 Uiso 1 1 calc R U . . .
C3 C 1.2789(9) 0.8911(7) 0.5008(7) 0.067(2) Uani 1 1 d . . . . .
H3 H 1.325312 0.969359 0.500083 0.080 Uiso 1 1 calc R U . . .
C10 C 0.1669(10) 0.9771(7) 0.8412(6) 0.070(2) Uani 1 1 d . . . . .
H10 H 0.173092 1.057962 0.849482 0.084 Uiso 1 1 calc R U . . .
C1 C 1.3333(9) 0.7000(7) 0.4455(7) 0.072(2) Uani 1 1 d . . . . .
H1 H 1.422704 0.648092 0.407456 0.087 Uiso 1 1 calc R U . . .
C11 C -0.0262(9) 0.9092(7) 0.8763(7) 0.074(2) Uani 1 1 d . . . . .
H11 H -0.146207 0.947843 0.906633 0.089 Uiso 1 1 calc R U . . .

loop_
_atom_site_aniso_label
_atom_site_aniso_U_11
_atom_site_aniso_U_22
_atom_site_aniso_U_33
_atom_site_aniso_U_23
_atom_site_aniso_U_13
_atom_site_aniso_U_12
Br1 0.0640(5) 0.0729(8) 0.1106(8) -0.0325(6) -0.0091(5) -0.0264(4)
N3 0.038(2) 0.054(4) 0.064(3) -0.027(3) -0.003(2) -0.010(2)
N4 0.036(2) 0.049(4) 0.061(3) -0.021(3) -0.002(2) -0.007(2)
N5 0.041(2) 0.051(4) 0.053(3) -0.021(3) -0.002(2) -0.005(2)
N1 0.038(2) 0.063(4) 0.080(4) -0.035(4) 0.002(3) -0.005(2)
N2 0.036(2) 0.061(4) 0.103(5) -0.047(4) 0.001(3) -0.007(2)
C8 0.047(3) 0.049(5) 0.049(4) -0.018(4) -0.008(3) -0.006(3)
C13 0.040(3) 0.052(5) 0.065(4) -0.024(4) -0.008(3) -0.005(2)
C7 0.043(3) 0.045(4) 0.059(4) -0.021(4) -0.007(3) -0.004(2)
C5 0.044(3) 0.047(4) 0.059(4) -0.018(4) -0.016(3) 0.000(2)
C6 0.037(3) 0.055(5) 0.057(4) -0.024(4) -0.011(3) 0.000(2)
C14 0.044(3) 0.053(5) 0.063(4) -0.022(4) -0.018(3) 0.002(3)
C15 0.039(3) 0.064(5) 0.058(4) -0.027(4) 0.002(3) -0.003(3)
C17 0.050(3) 0.044(4) 0.068(4) -0.018(4) -0.013(3) -0.008(3)
C19 0.037(3) 0.063(5) 0.069(4) -0.026(5) -0.003(3) 0.000(3)
C9 0.058(3) 0.065(5) 0.069(5) -0.038(5) -0.006(3) -0.005(3)
C18 0.056(4) 0.066(6) 0.075(5) -0.035(5) -0.011(4) 0.000(3)
C16 0.036(3) 0.070(5) 0.068(4) -0.021(4) -0.004(3) -0.005(3)
C2 0.037(3) 0.064(5) 0.079(5) -0.018(5) 0.001(3) -0.014(3)
C4 0.048(3) 0.068(6) 0.074(5) -0.028(5) -0.009(3) -0.004(3)
C12 0.041(3) 0.071(6) 0.076(5) -0.036(5) 0.005(3) -0.001(3)
C3 0.050(3) 0.058(5) 0.094(5) -0.022(5) -0.019(4) -0.015(3)
C10 0.077(4) 0.053(5) 0.082(5) -0.038(5) -0.005(4) -0.004(3)
C1 0.044(3) 0.078(6) 0.090(5) -0.035(5) 0.005(4) -0.010(3)
C11 0.055(4) 0.077(6) 0.092(6) -0.044(6) -0.003(4) 0.004(3)

loop_
_atom_type_symbol
_atom_type_description
_atom_type_scat_dispersion_real
_atom_type_scat_dispersion_imag
_atom_type_scat_source
C C 0.0033 0.0016 'International Tables Vol C Tables 4.2.6.8 and 6.1.1.4'
H H 0.0000 0.0000 'International Tables Vol C Tables 4.2.6.8 and 6.1.1.4'
Br Br -0.2901 2.4595 'International Tables Vol C Tables 4.2.6.8 and 6.1.1.4'
N N 0.0061 0.0033 'International Tables Vol C Tables 4.2.6.8 and 6.1.1.4'

loop_
_geom_angle_atom_site_label_1
_geom_angle_atom_site_label_2
_geom_angle_atom_site_label_3
_geom_angle
_geom_angle_site_symmetry_1
_geom_angle_site_symmetry_3
_geom_angle_publ_flag
C6 N3 C7 121.2(5) . . ?
C13 N4 C7 107.2(5) . . ?
C13 N5 C8 107.3(4) . . ?
C12 N5 C8 119.9(5) . . ?
C12 N5 C13 132.6(5) . . ?
C5 N1 C1 117.2(6) . . ?
H2A N2 H2B 120.0 . . ?
C6 N2 H2A 120.0 . . ?
C6 N2 H2B 120.0 . . ?
C7 C8 N5 105.3(5) . . ?
C9 C8 N5 120.0(5) . . ?
C9 C8 C7 134.6(6) . . ?
N4 C13 N5 110.2(5) . . ?
N4 C13 C14 121.8(5) . . ?
N5 C13 C14 128.0(5) . . ?
N3 C7 C8 122.6(5) . . ?
N4 C7 N3 127.4(5) . . ?
N4 C7 C8 109.9(5) . . ?
N1 C5 C6 116.6(5) . . ?
N1 C5 C4 123.2(6) . . ?
C4 C5 C6 120.3(5) . . ?
N3 C6 N2 125.4(5) . . ?
N3 C6 C5 117.1(5) . . ?
N2 C6 C5 117.4(5) . . ?
C15 C14 C13 123.2(5) . . ?
C19 C14 C13 120.0(5) . . ?
C19 C14 C15 116.5(6) . . ?
C14 C15 H15 119.6 . . ?
C16 C15 C14 120.7(5) . . ?
C16 C15 H15 119.6 . . ?
C18 C17 Br1 119.3(5) . . ?
C16 C17 Br1 119.3(5) . . ?
C16 C17 C18 121.4(6) . . ?
C14 C19 H19 118.6 . . ?
C18 C19 C14 122.8(6) . . ?
C18 C19 H19 118.6 . . ?
C8 C9 H9 119.9 . . ?
C10 C9 C8 120.2(6) . . ?
C10 C9 H9 119.9 . . ?
C17 C18 H18 120.7 . . ?
C19 C18 C17 118.5(6) . . ?
C19 C18 H18 120.7 . . ?
C15 C16 H16 120.1 . . ?
C17 C16 C15 119.8(5) . . ?
C17 C16 H16 120.1 . . ?
C3 C2 H2 120.6 . . ?
C1 C2 H2 120.6 . . ?
C1 C2 C3 118.9(6) . . ?
C5 C4 H4 120.8 . . ?
C5 C4 C3 118.3(6) . . ?
C3 C4 H4 120.8 . . ?
N5 C12 H12 120.3 . . ?
C11 C12 N5 119.4(6) . . ?
C11 C12 H12 120.3 . . ?
C2 C3 C4 118.4(6) . . ?
C2 C3 H3 120.8 . . ?
C4 C3 H3 120.8 . . ?
C9 C10 H10 120.9 . . ?
C9 C10 C11 118.3(7) . . ?
C11 C10 H10 120.9 . . ?
N1 C1 C2 123.9(6) . . ?
N1 C1 H1 118.0 . . ?
C2 C1 H1 118.0 . . ?
C12 C11 C10 122.1(6) . . ?
C12 C11 H11 118.9 . . ?
C10 C11 H11 118.9 . . ?

loop_
_geom_bond_atom_site_label_1
_geom_bond_atom_site_label_2
_geom_bond_distance
_geom_bond_site_symmetry_2
_geom_bond_publ_flag
Br1 C17 1.905(6) . ?
N3 C7 1.390(7) . ?
N3 C6 1.304(7) . ?
N4 C13 1.350(6) . ?
N4 C7 1.376(7) . ?
N5 C8 1.416(7) . ?
N5 C13 1.382(7) . ?
N5 C12 1.379(6) . ?
N1 C5 1.333(7) . ?
N1 C1 1.346(8) . ?
N2 H2A 0.8600 . ?
N2 H2B 0.8600 . ?
N2 C6 1.336(7) . ?
C8 C7 1.396(7) . ?
C8 C9 1.390(8) . ?
C13 C14 1.463(8) . ?
C5 C6 1.493(8) . ?
C5 C4 1.388(8) . ?
C14 C15 1.411(8) . ?
C14 C19 1.398(8) . ?
C15 H15 0.9300 . ?
C15 C16 1.390(8) . ?
C17 C18 1.381(9) . ?
C17 C16 1.366(8) . ?
C19 H19 0.9300 . ?
C19 C18 1.373(9) . ?
C9 H9 0.9300 . ?
C9 C10 1.367(8) . ?
C18 H18 0.9300 . ?
C16 H16 0.9300 . ?
C2 H2 0.9300 . ?
C2 C3 1.379(9) . ?
C2 C1 1.367(9) . ?
C4 H4 0.9300 . ?
C4 C3 1.403(9) . ?
C12 H12 0.9300 . ?
C12 C11 1.344(9) . ?
C3 H3 0.9300 . ?
C10 H10 0.9300 . ?
C10 C11 1.435(9) . ?
C1 H1 0.9300 . ?
C11 H11 0.9300 . ?

loop_
_geom_torsion_atom_site_label_1
_geom_torsion_atom_site_label_2
_geom_torsion_atom_site_label_3
_geom_torsion_atom_site_label_4
_geom_torsion
_geom_torsion_site_symmetry_1
_geom_torsion_site_symmetry_2
_geom_torsion_site_symmetry_3
_geom_torsion_site_symmetry_4
_geom_torsion_publ_flag
Br1 C17 C18 C19 178.4(5) . . . . ?
Br1 C17 C16 C15 -178.8(5) . . . . ?
N4 C13 C14 C15 155.4(6) . . . . ?
N4 C13 C14 C19 -19.1(9) . . . . ?
N5 C8 C7 N3 176.3(5) . . . . ?
N5 C8 C7 N4 -2.6(7) . . . . ?
N5 C8 C9 C10 -2.9(10) . . . . ?
N5 C13 C14 C15 -26.2(10) . . . . ?
N5 C13 C14 C19 159.4(6) . . . . ?
N5 C12 C11 C10 0.4(12) . . . . ?
N1 C5 C6 N3 175.9(6) . . . . ?
N1 C5 C6 N2 -5.2(8) . . . . ?
N1 C5 C4 C3 0.2(10) . . . . ?
C8 N5 C13 N4 -1.7(7) . . . . ?
C8 N5 C13 C14 179.6(6) . . . . ?
C8 N5 C12 C11 -3.0(10) . . . . ?
C8 C9 C10 C11 0.3(11) . . . . ?
C13 N4 C7 N3 -177.2(6) . . . . ?
C13 N4 C7 C8 1.6(7) . . . . ?
C13 N5 C8 C7 2.6(7) . . . . ?
C13 N5 C8 C9 179.3(6) . . . . ?
C13 N5 C12 C11 -176.5(7) . . . . ?
C13 C14 C15 C16 -179.0(6) . . . . ?
C13 C14 C19 C18 178.9(6) . . . . ?
C7 N3 C6 N2 -0.1(10) . . . . ?
C7 N3 C6 C5 178.8(5) . . . . ?
C7 N4 C13 N5 0.1(7) . . . . ?
C7 N4 C13 C14 178.9(6) . . . . ?
C7 C8 C9 C10 172.7(7) . . . . ?
C5 N1 C1 C2 -1.3(11) . . . . ?
C5 C4 C3 C2 -1.8(10) . . . . ?
C6 N3 C7 N4 7.9(9) . . . . ?
C6 N3 C7 C8 -170.8(6) . . . . ?
C6 C5 C4 C3 -179.4(6) . . . . ?
C14 C15 C16 C17 2.1(9) . . . . ?
C14 C19 C18 C17 -1.3(10) . . . . ?
C15 C14 C19 C18 4.1(9) . . . . ?
C19 C14 C15 C16 -4.4(9) . . . . ?
C9 C8 C7 N3 0.3(11) . . . . ?
C9 C8 C7 N4 -178.6(7) . . . . ?
C9 C10 C11 C12 1.0(12) . . . . ?
C18 C17 C16 C15 0.8(10) . . . . ?
C16 C17 C18 C19 -1.2(10) . . . . ?
C4 C5 C6 N3 -4.5(9) . . . . ?
C4 C5 C6 N2 174.4(6) . . . . ?
C12 N5 C8 C7 -172.4(6) . . . . ?
C12 N5 C8 C9 4.3(9) . . . . ?
C12 N5 C13 N4 172.4(6) . . . . ?
C12 N5 C13 C14 -6.3(12) . . . . ?
C3 C2 C1 N1 -0.3(12) . . . . ?
C1 N1 C5 C6 -179.1(6) . . . . ?
C1 N1 C5 C4 1.3(10) . . . . ?
C1 C2 C3 C4 1.8(11) . . . . ?
